data_7048890
loop_
_publ_author_name
'McKay, Alasdair I.'
'Cole, Marcus L.'

_publ_section_title
;
 Structural diversity in a homologous series of donor free alkali metal
 complexes bearing a sterically demanding triazenide.
;
_journal_issue 9
_journal_name_full 'Dalton transactions (Cambridge, England : 2003)'
_journal_page_first 2948
_journal_page_last 2952
_journal_paper_doi 10.1039/c8dt04983a
_journal_volume 48
_journal_year 2019
_chemical_formula_moiety 'C48 H50 Li N3'
_chemical_formula_sum 'C48 H50 Li N3'
_chemical_formula_weight 675.85
_chemical_name_common '[Li(N3Dmp2)]'
_chemical_properties_physical Air-sensitive,Moisture-sensitive,Oxygen-sensitive
_space_group_crystal_system monoclinic
_space_group_IT_number 14
_space_group_name_Hall '-P 2ybc'
_space_group_name_H-M_alt 'P 1 21/c 1'
_symmetry_space_group_name_Hall '-P 2ybc'
_symmetry_space_group_name_H-M 'P 1 21/c 1'
_atom_sites_solution_hydrogens geom
_atom_sites_solution_primary dual
_audit_creation_date 2018-04-19
_audit_creation_method
;
Olex2 1.2
(compiled 2018.04.18 svn.r3501 for OlexSys, GUI svn.r5488)
;
_audit_update_record
;
2018-04-19 deposited with the CCDC.
2019-01-28 downloaded from the CCDC.
;
_cell_angle_alpha 90
_cell_angle_beta 92.052(3)
_cell_angle_gamma 90
_cell_formula_units_Z 4
_cell_length_a 10.6536(9)
_cell_length_b 22.3187(17)
_cell_length_c 17.0499(12)
_cell_measurement_reflns_used 6813
_cell_measurement_temperature 150(2)
_cell_measurement_theta_max 24.31
_cell_measurement_theta_min 2.18
_cell_volume 4051.4(5)
_computing_molecular_graphics 'Olex2 (Dolomanov et al., 2009)'
_computing_publication_material 'Olex2 (Dolomanov et al., 2009)'
_computing_structure_refinement 'ShelXL (Sheldrick, 2015)'
_computing_structure_solution 'ShelXT (Sheldrick, 2015)'
_diffrn_ambient_temperature 150.15
_diffrn_measured_fraction_theta_full 0.998
_diffrn_measured_fraction_theta_max 0.998
_diffrn_measurement_device_type 'Bruker APEX-II CCD'
_diffrn_measurement_method '\f and \w scans'
_diffrn_radiation_type MoK\a
_diffrn_radiation_wavelength 0.71073
_diffrn_reflns_av_R_equivalents 0.0735
_diffrn_reflns_av_unetI/netI 0.0678
_diffrn_reflns_Laue_measured_fraction_full 0.998
_diffrn_reflns_Laue_measured_fraction_max 0.998
_diffrn_reflns_limit_h_max 13
_diffrn_reflns_limit_h_min -13
_diffrn_reflns_limit_k_max 28
_diffrn_reflns_limit_k_min -26
_diffrn_reflns_limit_l_max 21
_diffrn_reflns_limit_l_min -15
_diffrn_reflns_number 33461
_diffrn_reflns_point_group_measured_fraction_full 0.998
_diffrn_reflns_point_group_measured_fraction_max 0.998
_diffrn_reflns_theta_full 26.000
_diffrn_reflns_theta_max 27.105
_diffrn_reflns_theta_min 1.504
_diffrn_standards_number 0
_exptl_absorpt_coefficient_mu 0.064
_exptl_absorpt_correction_T_max 0.7455
_exptl_absorpt_correction_T_min 0.6584
_exptl_absorpt_correction_type multi-scan
_exptl_absorpt_process_details
'SADABS-2014/5 (Bruker,2014/5) was used for absorption correction. wR2(int) was 0.1230 before and 0.0780 after correction. The Ratio of minimum to maximum transmission is 0.8832. The \l/2 correction factor is 0.00150.'
_exptl_crystal_colour yellow
_exptl_crystal_colour_primary yellow
_exptl_crystal_density_diffrn 1.108
_exptl_crystal_description prism
_exptl_crystal_F_000 1448
_exptl_crystal_recrystallization_method 'Re-crystallisation from solvent: hexane'
_exptl_crystal_size_max 0.28
_exptl_crystal_size_mid 0.18
_exptl_crystal_size_min 0.13
_refine_diff_density_max 0.195
_refine_diff_density_min -0.227
_refine_diff_density_rms 0.046
_refine_ls_extinction_method none
_refine_ls_goodness_of_fit_ref 1.032
_refine_ls_hydrogen_treatment constr
_refine_ls_matrix_type full
_refine_ls_number_parameters 481
_refine_ls_number_reflns 8926
_refine_ls_number_restraints 0
_refine_ls_restrained_S_all 1.032
_refine_ls_R_factor_all 0.1000
_refine_ls_R_factor_gt 0.0589
_refine_ls_shift/su_max 0.000
_refine_ls_shift/su_mean 0.000
_refine_ls_structure_factor_coef Fsqd
_refine_ls_weighting_details 'w=1/[\s^2^(Fo^2^)+(0.0722P)^2^+1.0924P] where P=(Fo^2^+2Fc^2^)/3'
_refine_ls_weighting_scheme calc
_refine_ls_wR_factor_gt 0.1479
_refine_ls_wR_factor_ref 0.1724
_reflns_Friedel_coverage 0.000
_reflns_number_gt 5656
_reflns_number_total 8926
_reflns_threshold_expression 'I > 2\s(I)'
_cod_data_source_file c8dt04983a2.cif
_cod_data_source_block data1
_cod_depositor_comments 'Adding full bibliography for 7048890--7048897.cif.'
_cod_database_code 7048890
_shelx_shelxl_version_number 2014/7
_shelx_space_group_comment
;
The symmetry employed for this shelxl refinement is uniquely defined
by the following loop, which should always be used as a source of
symmetry information in preference to the above space-group names.
They are only intended as comments.
;
_shelx_estimated_absorpt_t_max 0.992
_shelx_estimated_absorpt_t_min 0.982
_olex2_refinement_description
;
1. Fixed Uiso
 At 1.2 times of:
  All C(H) groups
 At 1.5 times of:
  All C(H,H,H) groups
2.a Aromatic/amide H refined with riding coordinates:
 C29(H29), C44(H44), C5(H5), C27(H27), C28(H28), C4(H4), C42(H42), C3(H3),
 C18(H18), C20(H20), C35(H35), C33(H33), C11(H11), C9(H9)
2.b Idealised Me refined as rotating group:
 C48(H48A,H48B,H48C), C46(H46A,H46B,H46C), C22(H22A,H22B,H22C), C24(H24A,H24B,
 H24C), C15(H15A,H15B,H15C), C13(H13A,H13B,H13C), C39(H39A,H39B,H39C), C23(H23A,
 H23B,H23C), C38(H38A,H38B,H38C), C47(H47A,H47B,H47C), C37(H37A,H37B,H37C),
 C14(H14A,H14B,H14C)
;
_olex2_submission_special_instructions 'No special instructions were received'

loop_
_space_group_symop_operation_xyz
'x, y, z'
'-x, y+1/2, -z+1/2'
'-x, -y, -z'
'x, -y-1/2, z-1/2'

loop_
_atom_site_label
_atom_site_type_symbol
_atom_site_fract_x
_atom_site_fract_y
_atom_site_fract_z
_atom_site_U_iso_or_equiv
_atom_site_adp_type
_atom_site_occupancy
_atom_site_site_symmetry_order
_atom_site_calc_flag
_atom_site_refinement_flags_posn
N2 N 0.26396(13) 0.61993(6) 0.26349(8) 0.0290(3) Uani 1 1 d .
N3 N 0.33196(14) 0.57776(7) 0.23340(9) 0.0345(4) Uani 1 1 d .
N1 N 0.15652(14) 0.59468(7) 0.27863(10) 0.0384(4) Uani 1 1 d .
C30 C 0.54246(16) 0.62815(8) 0.24162(10) 0.0289(4) Uani 1 1 d .
C25 C 0.45041(16) 0.59189(8) 0.20507(10) 0.0287(4) Uani 1 1 d .
C45 C 0.52759(17) 0.71984(9) 0.32546(10) 0.0336(4) Uani 1 1 d .
C40 C 0.52721(16) 0.65734(8) 0.31981(10) 0.0301(4) Uani 1 1 d .
C29 C 0.65650(17) 0.63483(9) 0.20478(11) 0.0356(4) Uani 1 1 d .
H29 H 0.7198 0.6594 0.2286 0.043 Uiso 1 1 calc R
C26 C 0.47735(16) 0.56007(8) 0.13615(11) 0.0320(4) Uani 1 1 d .
C41 C 0.52197(18) 0.62266(9) 0.38807(11) 0.0367(5) Uani 1 1 d .
C6 C 0.03180(17) 0.68655(8) 0.31351(11) 0.0346(4) Uani 1 1 d .
C16 C 0.10437(17) 0.73205(8) 0.27004(11) 0.0338(4) Uani 1 1 d .
C31 C 0.38186(17) 0.51577(8) 0.10687(11) 0.0340(4) Uani 1 1 d .
C1 C 0.06138(17) 0.62520(8) 0.31594(11) 0.0333(4) Uani 1 1 d .
C17 C 0.17708(18) 0.77422(9) 0.31190(12) 0.0377(5) Uani 1 1 d .
C21 C 0.09407(19) 0.73545(9) 0.18837(12) 0.0411(5) Uani 1 1 d .
C44 C 0.52308(19) 0.74671(10) 0.39894(12) 0.0431(5) Uani 1 1 d .
H44 H 0.5241 0.7892 0.4023 0.052 Uiso 1 1 calc R
C7 C 0.02200(18) 0.52094(9) 0.35553(12) 0.0394(5) Uani 1 1 d .
C5 C -0.07468(19) 0.70573(10) 0.35270(12) 0.0427(5) Uani 1 1 d .
H5 H -0.0954 0.7471 0.3521 0.051 Uiso 1 1 calc R
C27 C 0.59074(18) 0.56885(9) 0.10088(12) 0.0395(5) Uani 1 1 d .
H27 H 0.6075 0.5488 0.0532 0.047 Uiso 1 1 calc R
C36 C 0.28499(18) 0.53229(9) 0.05431(12) 0.0400(5) Uani 1 1 d .
C2 C -0.01751(18) 0.58524(9) 0.35620(12) 0.0379(5) Uani 1 1 d .
C28 C 0.67990(18) 0.60678(10) 0.13470(12) 0.0413(5) Uani 1 1 d .
H28 H 0.7570 0.6135 0.1098 0.050 Uiso 1 1 calc R
C43 C 0.5172(2) 0.71364(11) 0.46685(12) 0.0471(5) Uani 1 1 d .
C12 C 0.11833(19) 0.50204(10) 0.40818(13) 0.0443(5) Uani 1 1 d .
C4 C -0.1501(2) 0.66663(10) 0.39203(13) 0.0480(6) Uani 1 1 d .
H4 H -0.2214 0.6810 0.4182 0.058 Uiso 1 1 calc R
C8 C -0.02308(19) 0.48166(9) 0.29722(13) 0.0451(5) Uani 1 1 d .
C42 C 0.5162(2) 0.65169(11) 0.46020(12) 0.0464(5) Uani 1 1 d .
H42 H 0.5114 0.6282 0.5065 0.056 Uiso 1 1 calc R
C48 C 0.5301(2) 0.75797(9) 0.25314(13) 0.0486(6) Uani 1 1 d .
H48A H 0.6121 0.7541 0.2293 0.073 Uiso 1 1 calc GR
H48B H 0.5159 0.7999 0.2672 0.073 Uiso 1 1 calc GR
H48C H 0.4640 0.7448 0.2156 0.073 Uiso 1 1 calc GR
C19 C 0.2260(2) 0.82414(10) 0.19069(14) 0.0462(5) Uani 1 1 d .
C34 C 0.1889(2) 0.43423(10) 0.06789(14) 0.0483(6) Uani 1 1 d .
C3 C -0.12142(19) 0.60636(10) 0.39313(12) 0.0457(5) Uani 1 1 d .
H3 H -0.1739 0.5792 0.4196 0.055 Uiso 1 1 calc R
C32 C 0.3839(2) 0.45781(9) 0.13809(13) 0.0462(5) Uani 1 1 d .
C18 C 0.2353(2) 0.81986(9) 0.27142(14) 0.0454(5) Uani 1 1 d .
H18 H 0.2829 0.8490 0.3002 0.054 Uiso 1 1 calc R
C20 C 0.1562(2) 0.78160(10) 0.15004(13) 0.0476(5) Uani 1 1 d .
H20 H 0.1501 0.7837 0.0944 0.057 Uiso 1 1 calc R
C46 C 0.5249(2) 0.55525(10) 0.38508(13) 0.0516(6) Uani 1 1 d .
H46A H 0.4440 0.5403 0.3640 0.077 Uiso 1 1 calc GR
H46B H 0.5405 0.5394 0.4381 0.077 Uiso 1 1 calc GR
H46C H 0.5920 0.5422 0.3512 0.077 Uiso 1 1 calc GR
C35 C 0.19069(19) 0.49090(10) 0.03592(14) 0.0488(6) Uani 1 1 d .
H35 H 0.1249 0.5022 -0.0002 0.059 Uiso 1 1 calc R
C33 C 0.2875(2) 0.41857(10) 0.11864(15) 0.0547(6) Uani 1 1 d .
H33 H 0.2890 0.3795 0.1409 0.066 Uiso 1 1 calc R
C22 C 0.1947(2) 0.76964(11) 0.40005(13) 0.0518(6) Uani 1 1 d .
H22A H 0.1152 0.7789 0.4247 0.078 Uiso 1 1 calc GR
H22B H 0.2592 0.7982 0.4184 0.078 Uiso 1 1 calc GR
H22C H 0.2209 0.7289 0.4143 0.078 Uiso 1 1 calc GR
C11 C 0.1690(2) 0.44493(11) 0.39998(15) 0.0537(6) Uani 1 1 d .
H11 H 0.2351 0.4325 0.4352 0.064 Uiso 1 1 calc R
C10 C 0.1257(2) 0.40571(10) 0.34184(16) 0.0569(6) Uani 1 1 d .
C9 C 0.0297(2) 0.42468(10) 0.29140(15) 0.0549(6) Uani 1 1 d .
H9 H -0.0014 0.3982 0.2516 0.066 Uiso 1 1 calc R
C24 C 0.0163(2) 0.69111(11) 0.14127(14) 0.0609(7) Uani 1 1 d .
H24A H 0.0511 0.6508 0.1490 0.091 Uiso 1 1 calc GR
H24B H 0.0175 0.7017 0.0855 0.091 Uiso 1 1 calc GR
H24C H -0.0704 0.6919 0.1586 0.091 Uiso 1 1 calc GR
C15 C 0.1712(2) 0.54358(12) 0.47035(14) 0.0609(7) Uani 1 1 d .
H15A H 0.2126 0.5775 0.4454 0.091 Uiso 1 1 calc GR
H15B H 0.2325 0.5219 0.5039 0.091 Uiso 1 1 calc GR
H15C H 0.1031 0.5584 0.5022 0.091 Uiso 1 1 calc GR
C13 C -0.1233(2) 0.50183(12) 0.23807(16) 0.0654(7) Uani 1 1 d .
H13A H -0.1982 0.5143 0.2656 0.098 Uiso 1 1 calc GR
H13B H -0.1449 0.4686 0.2024 0.098 Uiso 1 1 calc GR
H13C H -0.0917 0.5356 0.2078 0.098 Uiso 1 1 calc GR
C39 C 0.2819(2) 0.59408(11) 0.01942(17) 0.0679(7) Uani 1 1 d .
H39A H 0.2711 0.6237 0.0611 0.102 Uiso 1 1 calc GR
H39B H 0.2117 0.5971 -0.0191 0.102 Uiso 1 1 calc GR
H39C H 0.3610 0.6018 -0.0065 0.102 Uiso 1 1 calc GR
C23 C 0.2901(3) 0.87414(11) 0.14769(17) 0.0684(7) Uani 1 1 d .
H23A H 0.2579 0.9128 0.1653 0.103 Uiso 1 1 calc GR
H23B H 0.2730 0.8698 0.0911 0.103 Uiso 1 1 calc GR
H23C H 0.3809 0.8722 0.1588 0.103 Uiso 1 1 calc GR
C38 C 0.0849(3) 0.38995(13) 0.04766(19) 0.0759(8) Uani 1 1 d .
H38A H 0.0244 0.3896 0.0896 0.114 Uiso 1 1 calc GR
H38B H 0.1208 0.3498 0.0421 0.114 Uiso 1 1 calc GR
H38C H 0.0423 0.4018 -0.0018 0.114 Uiso 1 1 calc GR
C47 C 0.5099(3) 0.74390(15) 0.54591(14) 0.0764(8) Uani 1 1 d .
H47A H 0.5511 0.7831 0.5441 0.115 Uiso 1 1 calc GR
H47B H 0.5522 0.7190 0.5861 0.115 Uiso 1 1 calc GR
H47C H 0.4217 0.7492 0.5587 0.115 Uiso 1 1 calc GR
C37 C 0.4882(3) 0.43904(11) 0.1949(2) 0.0814(10) Uani 1 1 d .
H37A H 0.5694 0.4456 0.1710 0.122 Uiso 1 1 calc GR
H37B H 0.4790 0.3965 0.2075 0.122 Uiso 1 1 calc GR
H37C H 0.4841 0.4628 0.2430 0.122 Uiso 1 1 calc GR
C14 C 0.1809(3) 0.34336(12) 0.3354(2) 0.0884(10) Uani 1 1 d .
H14A H 0.2726 0.3456 0.3415 0.133 Uiso 1 1 calc GR
H14B H 0.1578 0.3264 0.2839 0.133 Uiso 1 1 calc GR
H14C H 0.1481 0.3178 0.3767 0.133 Uiso 1 1 calc GR
Li1 Li 0.2019(4) 0.51254(18) 0.2473(4) 0.0812(16) Uani 1 1 d .

loop_
_atom_site_aniso_label
_atom_site_aniso_U_11
_atom_site_aniso_U_22
_atom_site_aniso_U_33
_atom_site_aniso_U_23
_atom_site_aniso_U_13
_atom_site_aniso_U_12
N2 0.0270(8) 0.0279(8) 0.0323(8) -0.0027(7) 0.0029(6) -0.0017(6)
N3 0.0319(8) 0.0284(8) 0.0436(9) -0.0092(7) 0.0085(7) -0.0027(7)
N1 0.0319(9) 0.0322(9) 0.0518(10) -0.0059(8) 0.0138(7) -0.0061(7)
C30 0.0312(9) 0.0262(9) 0.0294(9) -0.0017(8) 0.0014(7) 0.0000(7)
C25 0.0283(9) 0.0255(9) 0.0323(10) -0.0011(8) 0.0029(7) 0.0021(7)
C45 0.0349(10) 0.0373(11) 0.0286(10) -0.0049(8) 0.0019(8) -0.0032(8)
C40 0.0264(9) 0.0354(10) 0.0284(9) -0.0032(8) 0.0019(7) -0.0033(8)
C29 0.0291(10) 0.0416(11) 0.0361(11) -0.0057(9) 0.0011(8) -0.0047(8)
C26 0.0299(10) 0.0291(10) 0.0369(10) -0.0053(8) -0.0010(8) 0.0049(8)
C41 0.0353(10) 0.0422(11) 0.0325(10) 0.0032(9) 0.0024(8) -0.0043(9)
C6 0.0326(10) 0.0346(11) 0.0367(11) -0.0046(9) 0.0013(8) -0.0027(8)
C16 0.0319(10) 0.0289(10) 0.0408(11) -0.0051(9) 0.0018(8) 0.0006(8)
C31 0.0306(10) 0.0327(10) 0.0389(11) -0.0128(9) 0.0020(8) 0.0035(8)
C1 0.0291(9) 0.0341(10) 0.0371(11) -0.0059(8) 0.0039(8) -0.0032(8)
C17 0.0346(10) 0.0317(10) 0.0467(12) -0.0035(9) -0.0003(9) 0.0006(8)
C21 0.0408(11) 0.0413(12) 0.0411(12) -0.0040(10) 0.0007(9) -0.0018(9)
C44 0.0435(12) 0.0456(12) 0.0404(12) -0.0127(10) 0.0032(9) -0.0028(9)
C7 0.0316(10) 0.0405(12) 0.0465(12) 0.0053(10) 0.0081(9) -0.0084(9)
C5 0.0372(11) 0.0407(12) 0.0504(13) -0.0091(10) 0.0039(9) 0.0037(9)
C27 0.0344(10) 0.0474(12) 0.0369(11) -0.0130(9) 0.0048(8) 0.0043(9)
C36 0.0328(10) 0.0426(12) 0.0443(12) -0.0045(10) -0.0009(9) 0.0009(9)
C2 0.0324(10) 0.0396(11) 0.0419(11) -0.0020(9) 0.0043(8) -0.0059(8)
C28 0.0314(10) 0.0529(13) 0.0400(11) -0.0098(10) 0.0076(8) -0.0019(9)
C43 0.0451(12) 0.0652(15) 0.0312(11) -0.0132(11) 0.0027(9) -0.0016(11)
C12 0.0398(11) 0.0455(13) 0.0478(13) 0.0053(10) 0.0057(9) -0.0048(10)
C4 0.0350(11) 0.0568(14) 0.0530(13) -0.0085(11) 0.0128(10) 0.0027(10)
C8 0.0366(11) 0.0420(12) 0.0566(14) 0.0016(11) 0.0008(10) -0.0099(9)
C42 0.0441(12) 0.0670(16) 0.0284(11) 0.0085(11) 0.0046(9) -0.0011(11)
C48 0.0672(15) 0.0345(11) 0.0446(12) 0.0031(10) 0.0094(11) -0.0010(10)
C19 0.0417(12) 0.0392(12) 0.0579(14) 0.0067(11) 0.0021(10) -0.0008(9)
C34 0.0412(12) 0.0436(13) 0.0600(14) -0.0163(11) 0.0036(10) -0.0068(10)
C3 0.0354(11) 0.0535(14) 0.0490(13) 0.0015(11) 0.0119(9) -0.0067(10)
C32 0.0472(13) 0.0328(11) 0.0578(14) -0.0095(10) -0.0108(10) 0.0037(9)
C18 0.0425(12) 0.0330(11) 0.0602(15) -0.0040(10) -0.0040(10) -0.0048(9)
C20 0.0510(13) 0.0521(13) 0.0398(12) 0.0061(11) 0.0015(10) 0.0022(11)
C46 0.0619(15) 0.0453(13) 0.0476(13) 0.0127(11) 0.0024(11) -0.0036(11)
C35 0.0332(11) 0.0558(14) 0.0567(14) -0.0079(12) -0.0084(10) -0.0011(10)
C33 0.0584(15) 0.0324(12) 0.0729(16) -0.0076(11) -0.0055(12) -0.0024(10)
C22 0.0554(14) 0.0525(14) 0.0469(13) -0.0096(11) -0.0055(10) -0.0053(11)
C11 0.0421(12) 0.0531(14) 0.0659(16) 0.0105(13) 0.0009(11) 0.0010(11)
C10 0.0496(14) 0.0413(13) 0.0803(18) 0.0062(13) 0.0081(12) -0.0020(11)
C9 0.0486(13) 0.0421(13) 0.0741(17) -0.0053(12) 0.0025(12) -0.0102(11)
C24 0.0721(17) 0.0630(16) 0.0470(14) -0.0102(12) -0.0052(12) -0.0186(13)
C15 0.0609(15) 0.0661(16) 0.0548(15) -0.0023(13) -0.0084(12) -0.0029(13)
C13 0.0606(16) 0.0593(16) 0.0746(18) -0.0035(14) -0.0198(13) -0.0064(13)
C39 0.0591(16) 0.0595(16) 0.0833(19) 0.0204(15) -0.0220(14) -0.0073(12)
C23 0.0680(17) 0.0558(16) 0.0815(19) 0.0197(14) 0.0054(14) -0.0117(13)
C38 0.0584(16) 0.0689(18) 0.100(2) -0.0160(16) -0.0040(15) -0.0228(14)
C47 0.091(2) 0.100(2) 0.0385(13) -0.0249(15) 0.0052(13) 0.0031(17)
C37 0.084(2) 0.0376(14) 0.119(3) 0.0073(15) -0.0461(18) 0.0056(13)
C14 0.078(2) 0.0501(16) 0.137(3) -0.0052(18) 0.0039(19) 0.0131(15)
Li1 0.049(2) 0.037(2) 0.159(5) -0.023(3) 0.016(3) -0.0110(19)

loop_
_atom_type_symbol
_atom_type_description
_atom_type_scat_dispersion_real
_atom_type_scat_dispersion_imag
_atom_type_scat_source
C C 0.0033 0.0016 'International Tables Vol C Tables 4.2.6.8 and 6.1.1.4'
H H 0.0000 0.0000 'International Tables Vol C Tables 4.2.6.8 and 6.1.1.4'
Li Li -0.0003 0.0001 'International Tables Vol C Tables 4.2.6.8 and 6.1.1.4'
N N 0.0061 0.0033 'International Tables Vol C Tables 4.2.6.8 and 6.1.1.4'

loop_
_geom_angle_atom_site_label_1
_geom_angle_atom_site_label_2
_geom_angle_atom_site_label_3
_geom_angle
N3 N2 N1 105.59(14)
N2 N3 C25 119.49(14)
N2 N3 Li1 94.63(16)
C25 N3 Li1 145.85(17)
N2 N1 C1 122.32(15)
N2 N1 Li1 97.00(16)
C1 N1 Li1 140.04(18)
C25 C30 C40 123.43(15)
C29 C30 C25 117.94(16)
C29 C30 C40 118.56(16)
N3 C25 C26 112.70(15)
C30 C25 N3 126.92(16)
C30 C25 C26 120.08(16)
C40 C45 C48 120.65(17)
C44 C45 C40 119.47(18)
C44 C45 C48 119.87(18)
C45 C40 C30 119.68(16)
C45 C40 C41 119.62(17)
C41 C40 C30 120.53(17)
C30 C29 H29 119.0
C28 C29 C30 121.91(17)
C28 C29 H29 119.0
C25 C26 C31 117.10(16)
C27 C26 C25 119.85(17)
C27 C26 C31 122.98(16)
C40 C41 C46 121.51(18)
C42 C41 C40 118.73(19)
C42 C41 C46 119.74(19)
C1 C6 C16 123.98(16)
C5 C6 C16 118.14(17)
C5 C6 C1 117.85(18)
C17 C16 C6 119.52(17)
C21 C16 C6 120.67(17)
C21 C16 C17 119.68(18)
C36 C31 C26 121.38(17)
C36 C31 C32 119.42(18)
C32 C31 C26 118.98(17)
N1 C1 C6 128.96(17)
N1 C1 C2 111.50(16)
C6 C1 C2 119.37(17)
C16 C17 C22 120.58(18)
C18 C17 C16 119.27(19)
C18 C17 C22 120.13(18)
C16 C21 C20 119.00(19)
C16 C21 C24 121.27(19)
C20 C21 C24 119.72(19)
C45 C44 H44 119.0
C43 C44 C45 122.0(2)
C43 C44 H44 119.0
C2 C7 Li1 106.10(15)
C12 C7 C2 118.87(19)
C12 C7 Li1 84.03(17)
C8 C7 C2 121.18(19)
C8 C7 C12 119.4(2)
C8 C7 Li1 72.91(15)
C6 C5 H5 118.8
C4 C5 C6 122.3(2)
C4 C5 H5 118.8
C26 C27 H27 119.9
C26 C27 C28 120.21(17)
C28 C27 H27 119.9
C31 C36 C35 118.78(19)
C31 C36 C39 120.23(18)
C35 C36 C39 120.98(19)
C1 C2 C7 115.31(16)
C3 C2 C1 120.40(19)
C3 C2 C7 124.28(18)
C29 C28 C27 119.75(18)
C29 C28 H28 120.1
C27 C28 H28 120.1
C44 C43 C42 117.77(19)
C44 C43 C47 121.1(2)
C42 C43 C47 121.2(2)
C7 C12 C15 120.9(2)
C11 C12 C7 119.2(2)
C11 C12 C15 119.9(2)
C5 C4 H4 120.3
C5 C4 C3 119.44(19)
C3 C4 H4 120.3
C7 C8 C13 120.3(2)
C7 C8 Li1 76.98(16)
C9 C8 C7 119.6(2)
C9 C8 C13 120.1(2)
C9 C8 Li1 81.00(16)
C13 C8 Li1 109.4(2)
C41 C42 H42 118.8
C43 C42 C41 122.4(2)
C43 C42 H42 118.8
C45 C48 H48A 109.5
C45 C48 H48B 109.5
C45 C48 H48C 109.5
H48A C48 H48B 109.5
H48A C48 H48C 109.5
H48B C48 H48C 109.5
C18 C19 C23 121.2(2)
C20 C19 C18 118.17(19)
C20 C19 C23 120.7(2)
C35 C34 C33 117.3(2)
C35 C34 C38 121.9(2)
C33 C34 C38 120.7(2)
C2 C3 C4 120.62(19)
C2 C3 H3 119.7
C4 C3 H3 119.7
C31 C32 C37 120.18(19)
C33 C32 C31 119.59(19)
C33 C32 C37 120.2(2)
C17 C18 H18 119.0
C19 C18 C17 121.96(19)
C19 C18 H18 119.0
C21 C20 H20 119.1
C19 C20 C21 121.9(2)
C19 C20 H20 119.1
C41 C46 H46A 109.5
C41 C46 H46B 109.5
C41 C46 H46C 109.5
H46A C46 H46B 109.5
H46A C46 H46C 109.5
H46B C46 H46C 109.5
C36 C35 H35 118.7
C34 C35 C36 122.7(2)
C34 C35 H35 118.7
C34 C33 H33 118.9
C32 C33 C34 122.1(2)
C32 C33 H33 118.9
C17 C22 H22A 109.5
C17 C22 H22B 109.5
C17 C22 H22C 109.5
H22A C22 H22B 109.5
H22A C22 H22C 109.5
H22B C22 H22C 109.5
C12 C11 H11 119.1
C10 C11 C12 121.9(2)
C10 C11 H11 119.1
C11 C10 C14 120.6(2)
C9 C10 C11 118.2(2)
C9 C10 C14 121.2(3)
C8 C9 H9 119.1
C10 C9 C8 121.8(2)
C10 C9 H9 119.1
C21 C24 H24A 109.5
C21 C24 H24B 109.5
C21 C24 H24C 109.5
H24A C24 H24B 109.5
H24A C24 H24C 109.5
H24B C24 H24C 109.5
C12 C15 H15A 109.5
C12 C15 H15B 109.5
C12 C15 H15C 109.5
H15A C15 H15B 109.5
H15A C15 H15C 109.5
H15B C15 H15C 109.5
C8 C13 H13A 109.5
C8 C13 H13B 109.5
C8 C13 H13C 109.5
H13A C13 H13B 109.5
H13A C13 H13C 109.5
H13B C13 H13C 109.5
C36 C39 H39A 109.5
C36 C39 H39B 109.5
C36 C39 H39C 109.5
H39A C39 H39B 109.5
H39A C39 H39C 109.5
H39B C39 H39C 109.5
C19 C23 H23A 109.5
C19 C23 H23B 109.5
C19 C23 H23C 109.5
H23A C23 H23B 109.5
H23A C23 H23C 109.5
H23B C23 H23C 109.5
C34 C38 H38A 109.5
C34 C38 H38B 109.5
C34 C38 H38C 109.5
H38A C38 H38B 109.5
H38A C38 H38C 109.5
H38B C38 H38C 109.5
C43 C47 H47A 109.5
C43 C47 H47B 109.5
C43 C47 H47C 109.5
H47A C47 H47B 109.5
H47A C47 H47C 109.5
H47B C47 H47C 109.5
C32 C37 H37A 109.5
C32 C37 H37B 109.5
C32 C37 H37C 109.5
H37A C37 H37B 109.5
H37A C37 H37C 109.5
H37B C37 H37C 109.5
C10 C14 H14A 109.5
C10 C14 H14B 109.5
C10 C14 H14C 109.5
H14A C14 H14B 109.5
H14A C14 H14C 109.5
H14B C14 H14C 109.5
N3 Li1 C7 122.1(2)
N3 Li1 C8 148.1(2)
N1 Li1 N3 62.64(13)
N1 Li1 C7 64.29(15)
N1 Li1 C8 85.52(17)
C8 Li1 C7 30.11(8)

loop_
_geom_bond_atom_site_label_1
_geom_bond_atom_site_label_2
_geom_bond_distance
N2 N3 1.304(2)
N2 N1 1.310(2)
N3 C25 1.403(2)
N3 Li1 2.029(4)
N1 C1 1.394(2)
N1 Li1 1.975(4)
C30 C25 1.401(2)
C30 C40 1.498(2)
C30 C29 1.395(3)
C25 C26 1.411(2)
C45 C40 1.398(3)
C45 C44 1.391(3)
C45 C48 1.499(3)
C40 C41 1.400(3)
C29 H29 0.9500
C29 C28 1.380(3)
C26 C31 1.492(3)
C26 C27 1.382(3)
C41 C42 1.393(3)
C41 C46 1.506(3)
C6 C16 1.490(3)
C6 C1 1.405(3)
C6 C5 1.404(3)
C16 C17 1.398(3)
C16 C21 1.395(3)
C31 C36 1.392(3)
C31 C32 1.399(3)
C1 C2 1.419(3)
C17 C18 1.389(3)
C17 C22 1.511(3)
C21 C20 1.399(3)
C21 C24 1.504(3)
C44 H44 0.9500
C44 C43 1.376(3)
C7 C2 1.496(3)
C7 C12 1.404(3)
C7 C8 1.398(3)
C7 Li1 2.714(5)
C5 H5 0.9500
C5 C4 1.377(3)
C27 H27 0.9500
C27 C28 1.383(3)
C36 C35 1.392(3)
C36 C39 1.502(3)
C2 C3 1.376(3)
C28 H28 0.9500
C43 C42 1.387(3)
C43 C47 1.512(3)
C12 C11 1.393(3)
C12 C15 1.503(3)
C4 H4 0.9500
C4 C3 1.380(3)
C8 C9 1.395(3)
C8 C13 1.511(3)
C8 Li1 2.663(5)
C42 H42 0.9500
C48 H48A 0.9800
C48 H48B 0.9800
C48 H48C 0.9800
C19 C18 1.380(3)
C19 C20 1.378(3)
C19 C23 1.511(3)
C34 C35 1.378(3)
C34 C33 1.381(3)
C34 C38 1.515(3)
C3 H3 0.9500
C32 C33 1.381(3)
C32 C37 1.507(3)
C18 H18 0.9500
C20 H20 0.9500
C46 H46A 0.9800
C46 H46B 0.9800
C46 H46C 0.9800
C35 H35 0.9500
C33 H33 0.9500
C22 H22A 0.9800
C22 H22B 0.9800
C22 H22C 0.9800
C11 H11 0.9500
C11 C10 1.389(3)
C10 C9 1.379(3)
C10 C14 1.517(3)
C9 H9 0.9500
C24 H24A 0.9800
C24 H24B 0.9800
C24 H24C 0.9800
C15 H15A 0.9800
C15 H15B 0.9800
C15 H15C 0.9800
C13 H13A 0.9800
C13 H13B 0.9800
C13 H13C 0.9800
C39 H39A 0.9800
C39 H39B 0.9800
C39 H39C 0.9800
C23 H23A 0.9800
C23 H23B 0.9800
C23 H23C 0.9800
C38 H38A 0.9800
C38 H38B 0.9800
C38 H38C 0.9800
C47 H47A 0.9800
C47 H47B 0.9800
C47 H47C 0.9800
C37 H37A 0.9800
C37 H37B 0.9800
C37 H37C 0.9800
C14 H14A 0.9800
C14 H14B 0.9800
C14 H14C 0.9800

loop_
_geom_torsion_atom_site_label_1
_geom_torsion_atom_site_label_2
_geom_torsion_atom_site_label_3
_geom_torsion_atom_site_label_4
_geom_torsion
N2 N3 C25 C30 44.3(3)
N2 N3 C25 C26 -142.05(17)
N2 N1 C1 C6 30.8(3)
N2 N1 C1 C2 -153.98(17)
N3 N2 N1 C1 176.07(17)
N3 N2 N1 Li1 3.5(2)
N3 C25 C26 C31 -2.6(2)
N3 C25 C26 C27 -179.86(17)
N1 N2 N3 C25 175.08(16)
N1 N2 N3 Li1 -3.4(2)
N1 C1 C2 C7 4.3(2)
N1 C1 C2 C3 -176.33(18)
C30 C25 C26 C31 171.51(16)
C30 C25 C26 C27 -5.7(3)
C30 C40 C41 C42 175.74(17)
C30 C40 C41 C46 -3.1(3)
C30 C29 C28 C27 -2.7(3)
C25 C30 C40 C45 -117.5(2)
C25 C30 C40 C41 67.3(2)
C25 C30 C29 C28 -0.3(3)
C25 C26 C31 C36 89.8(2)
C25 C26 C31 C32 -84.7(2)
C25 C26 C27 C28 2.7(3)
C45 C40 C41 C42 0.5(3)
C45 C40 C41 C46 -178.33(18)
C45 C44 C43 C42 0.2(3)
C45 C44 C43 C47 -178.8(2)
C40 C30 C25 N3 1.0(3)
C40 C30 C25 C26 -172.26(17)
C40 C30 C29 C28 176.61(18)
C40 C45 C44 C43 -0.5(3)
C40 C41 C42 C43 -0.9(3)
C29 C30 C25 N3 177.68(17)
C29 C30 C25 C26 4.5(3)
C29 C30 C40 C45 65.8(2)
C29 C30 C40 C41 -109.4(2)
C26 C31 C36 C35 -172.81(18)
C26 C31 C36 C39 6.2(3)
C26 C31 C32 C33 172.26(19)
C26 C31 C32 C37 -5.6(3)
C26 C27 C28 C29 1.5(3)
C6 C16 C17 C18 -174.14(18)
C6 C16 C17 C22 7.1(3)
C6 C16 C21 C20 175.21(18)
C6 C16 C21 C24 -3.9(3)
C6 C1 C2 C7 -179.92(18)
C6 C1 C2 C3 -0.6(3)
C6 C5 C4 C3 -0.3(3)
C16 C6 C1 N1 -2.2(3)
C16 C6 C1 C2 -177.11(17)
C16 C6 C5 C4 177.62(19)
C16 C17 C18 C19 -1.5(3)
C16 C21 C20 C19 -0.8(3)
C31 C26 C27 C28 -174.36(19)
C31 C36 C35 C34 0.3(3)
C31 C32 C33 C34 1.1(4)
C1 C6 C16 C17 -109.9(2)
C1 C6 C16 C21 74.3(3)
C1 C6 C5 C4 -0.7(3)
C1 C2 C3 C4 -0.4(3)
C17 C16 C21 C20 -0.6(3)
C17 C16 C21 C24 -179.7(2)
C21 C16 C17 C18 1.7(3)
C21 C16 C17 C22 -177.03(18)
C44 C45 C40 C30 -175.10(17)
C44 C45 C40 C41 0.2(3)
C44 C43 C42 C41 0.5(3)
C7 C2 C3 C4 178.9(2)
C7 C12 C11 C10 -1.0(3)
C7 C8 C9 C10 0.0(3)
C5 C6 C16 C17 71.9(2)
C5 C6 C16 C21 -103.9(2)
C5 C6 C1 N1 175.99(19)
C5 C6 C1 C2 1.1(3)
C5 C4 C3 C2 0.8(3)
C27 C26 C31 C36 -93.1(2)
C27 C26 C31 C32 92.4(2)
C36 C31 C32 C33 -2.4(3)
C36 C31 C32 C37 179.8(2)
C2 C7 C12 C11 -170.15(19)
C2 C7 C12 C15 6.9(3)
C2 C7 C8 C9 170.40(19)
C2 C7 C8 C13 -6.3(3)
C2 C7 C8 Li1 98.8(2)
C12 C7 C2 C1 79.8(2)
C12 C7 C2 C3 -99.5(2)
C12 C7 C8 C9 -1.1(3)
C12 C7 C8 C13 -177.7(2)
C12 C7 C8 Li1 -72.7(2)
C12 C11 C10 C9 0.0(4)
C12 C11 C10 C14 -178.7(2)
C8 C7 C2 C1 -91.7(2)
C8 C7 C2 C3 89.0(3)
C8 C7 C12 C11 1.5(3)
C8 C7 C12 C15 178.5(2)
C48 C45 C40 C30 6.2(3)
C48 C45 C40 C41 -178.56(18)
C48 C45 C44 C43 178.2(2)
C32 C31 C36 C35 1.7(3)
C32 C31 C36 C39 -179.3(2)
C18 C19 C20 C21 0.9(3)
C20 C19 C18 C17 0.2(3)
C46 C41 C42 C43 178.0(2)
C35 C34 C33 C32 0.9(4)
C33 C34 C35 C36 -1.6(3)
C22 C17 C18 C19 177.2(2)
C11 C10 C9 C8 0.5(4)
C24 C21 C20 C19 178.4(2)
C15 C12 C11 C10 -178.0(2)
C13 C8 C9 C10 176.7(2)
C39 C36 C35 C34 -178.7(2)
C23 C19 C18 C17 -180.0(2)
C23 C19 C20 C21 -178.9(2)
C38 C34 C35 C36 179.5(2)
C38 C34 C33 C32 179.8(2)
C47 C43 C42 C41 179.6(2)
C37 C32 C33 C34 178.9(3)
C14 C10 C9 C8 179.2(2)
Li1 N3 C25 C30 -138.4(4)
Li1 N3 C25 C26 35.3(4)
Li1 N1 C1 C6 -160.8(3)
Li1 N1 C1 C2 14.5(4)
Li1 C7 C2 C1 -12.3(2)
Li1 C7 C2 C3 168.4(2)
Li1 C7 C12 C11 -65.0(2)
Li1 C7 C12 C15 112.0(2)
Li1 C7 C8 C9 71.6(2)
Li1 C7 C8 C13 -105.1(2)
Li1 C8 C9 C10 69.4(3)
